data_7126027
loop_
_publ_author_name
'Giordano, Nico'
'Beavers, Christine M.'
'Kamenev, Konstantin V.'
'Love, Jason B.'
'Pankhurst, James R.'
'Teat, Simon J.'
'Parsons, Simon'

_publ_section_title
;
 Pressure-induced inclusion of neon in the crystal structure of a
 molecular Cu<sub>2</sub>(pacman) complex at 4.67 GPa.
;
_journal_issue 23
_journal_name_full 'Chemical communications (Cambridge, England)'
_journal_page_first 3449
_journal_page_last 3452
_journal_paper_doi 10.1039/c9cc09884d
_journal_volume 56
_journal_year 2020
_chemical_formula_moiety 'C42 H40 Cu2 N8'
_chemical_formula_sum 'C42 H40 Cu2 N8'
_chemical_formula_weight 783.90
_space_group_crystal_system monoclinic
_space_group_IT_number 15
_space_group_name_Hall '-C 2yc'
_space_group_name_H-M_alt 'C 1 2/c 1'
_atom_sites_solution_hydrogens geom
_audit_creation_date 2018-11-11
_audit_creation_method
;
Olex2 1.2
(compiled 2018.05.29 svn.r3508 for OlexSys, GUI svn.r5506)
;
_audit_update_record
;
2020-02-09 deposited with the CCDC.	2020-02-17 downloaded from the CCDC.
;
_cell_angle_alpha 90
_cell_angle_beta 92.073(4)
_cell_angle_gamma 90
_cell_formula_units_Z 8
_cell_length_a 24.808(6)
_cell_length_b 9.6971(12)
_cell_length_c 27.648(3)
_cell_measurement_reflns_used 2999
_cell_measurement_temperature 298(2)
_cell_measurement_theta_max 16.938
_cell_measurement_theta_min 2.932
_cell_volume 6646.8(19)
_computing_cell_refinement 'SAINT V8.38A Bruker-AXS, Madison WI'
_computing_data_collection 'Bruker APEX3 Bruker-AXS, Madison WI'
_computing_data_reduction 'SAINT V8.38A Bruker-AXS, Madison WI'
_computing_molecular_graphics
;
Olex2 (Dolomanov et al., 2009)
Mercury (Macrae, 2006)
;
_computing_publication_material 'Olex2 (Dolomanov et al., 2009)'
_computing_structure_refinement 'SHELXL 2014/7 (Sheldrick, 2014)'
_computing_structure_solution 'SHELXT (Sheldrick, 2015)'
_diffrn_ambient_pressure 1.30
_diffrn_ambient_temperature 298(2)
_diffrn_detector_area_resol_mean 10.42
_diffrn_measured_fraction_theta_full 0.402
_diffrn_measured_fraction_theta_max 0.402
_diffrn_measurement_device_type 'Perkin-Elmer a-Si Detector'
_diffrn_measurement_method '\f scans'
_diffrn_radiation_monochromator 'silicon 111'
_diffrn_radiation_source 'Advanced Light Source Beamline 12.2.2'
_diffrn_radiation_type synchrotron
_diffrn_radiation_wavelength 0.49594
_diffrn_reflns_av_R_equivalents 0.1705
_diffrn_reflns_av_unetI/netI 0.1000
_diffrn_reflns_Laue_measured_fraction_full 0.402
_diffrn_reflns_Laue_measured_fraction_max 0.402
_diffrn_reflns_limit_h_max 11
_diffrn_reflns_limit_h_min -11
_diffrn_reflns_limit_k_max 11
_diffrn_reflns_limit_k_min -11
_diffrn_reflns_limit_l_max 32
_diffrn_reflns_limit_l_min -32
_diffrn_reflns_number 10411
_diffrn_reflns_point_group_measured_fraction_full 0.402
_diffrn_reflns_point_group_measured_fraction_max 0.402
_diffrn_reflns_theta_full 16.965
_diffrn_reflns_theta_max 16.965
_diffrn_reflns_theta_min 1.573
_diffrn_standards_number 0
_exptl_absorpt_coefficient_mu 0.504
_exptl_absorpt_correction_T_max 0.7441
_exptl_absorpt_correction_T_min 0.4296
_exptl_absorpt_correction_type multi-scan
_exptl_absorpt_process_details
;
SADABS-2016/2 (Bruker,2016/2) was used for absorption correction.
wR2(int) was 0.1820 before and 0.0973 after correction.
The Ratio of minimum to maximum transmission is 0.5773.
The \l/2 correction factor is Not present.
;
_exptl_crystal_colour black
_exptl_crystal_density_diffrn 1.567
_exptl_crystal_description block
_exptl_crystal_F_000 3248
_exptl_crystal_size_max 0.09
_exptl_crystal_size_mid 0.08
_exptl_crystal_size_min 0.07
_refine_diff_density_max 0.520
_refine_diff_density_min -0.714
_refine_diff_density_rms 0.140
_refine_ls_extinction_method none
_refine_ls_goodness_of_fit_ref 1.037
_refine_ls_hydrogen_treatment constr
_refine_ls_matrix_type full
_refine_ls_number_parameters 227
_refine_ls_number_reflns 2283
_refine_ls_number_restraints 52
_refine_ls_restrained_S_all 1.029
_refine_ls_R_factor_all 0.1296
_refine_ls_R_factor_gt 0.0994
_refine_ls_shift/su_max 0.000
_refine_ls_shift/su_mean 0.000
_refine_ls_structure_factor_coef Fsqd
_refine_ls_weighting_details 'w=1/[\s^2^(Fo^2^)+(0.2000P)^2^] where P=(Fo^2^+2Fc^2^)/3'
_refine_ls_weighting_scheme calc
_refine_ls_wR_factor_gt 0.2556
_refine_ls_wR_factor_ref 0.2829
_reflns_Friedel_coverage 0.000
_reflns_number_gt 1617
_reflns_number_total 2283
_reflns_threshold_expression 'I > 2\s(I)'
_cod_data_source_file c9cc09884d3.cif
_cod_data_source_block 1p3GPa
_cod_depositor_comments 'Adding full bibliography for 7126025--7126033.cif.'
_cod_original_cell_volume 6646.7(19)
_cod_database_code 7126027
_shelx_shelxl_version_number 2014/7
_shelx_space_group_comment
;
The symmetry employed for this shelxl refinement is uniquely defined
by the following loop, which should always be used as a source of
symmetry information in preference to the above space-group names.
They are only intended as comments.
;
_shelx_estimated_absorpt_t_max 0.966
_shelx_estimated_absorpt_t_min 0.956
_olex2_refinement_description
;
1. Fixed Uiso
 At 1.2 times of:
  All C(H) groups, All C(H,H,H) groups
2. Restrained distances
 N2-N1
 2.631 with sigma of 0.02
 N3-N1
 3.985 with sigma of 0.02
 N3-N2
 2.621 with sigma of 0.02
 N4-N1
 3.339 with sigma of 0.02
 N4-N2
 3.864 with sigma of 0.02
 N4-N3
 2.541 with sigma of 0.02
 N6-N5
 2.54 with sigma of 0.02
 N7-N5
 3.875 with sigma of 0.02
 N7-N6
 2.623 with sigma of 0.02
 N8-N5
 3.29 with sigma of 0.02
 N8-N6
 3.908 with sigma of 0.02
 N8-N7
 2.604 with sigma of 0.02
 C1-N1
 1.315 with sigma of 0.02
 C1-Cu1
 2.801 with sigma of 0.02
 C36-N1
 1.425 with sigma of 0.02
 C36-Cu1
 3.267 with sigma of 0.02
 C36-C1
 2.33 with sigma of 0.02
 C2-N2
 1.359 with sigma of 0.02
 C2-Cu1
 2.771 with sigma of 0.02
 C5-N2
 1.338 with sigma of 0.02
 C5-Cu1
 2.993 with sigma of 0.02
 C5-C2
 2.209 with sigma of 0.02
 C9-N3
 1.335 with sigma of 0.02
 C9-Cu1
 3.013 with sigma of 0.02
 C12-N3
 1.372 with sigma of 0.02
 C12-Cu1
 2.787 with sigma of 0.02
 C12-C9
 2.209 with sigma of 0.02
 C13-N4
 1.295 with sigma of 0.02
 C13-Cu1
 2.77 with sigma of 0.02
 C14-N4
 1.41 with sigma of 0.02
 C14-Cu1
 2.962 with sigma of 0.02
 C14-C13
 2.406 with sigma of 0.02
 C34-N5
 1.309 with sigma of 0.02
 C34-Cu2
 2.756 with sigma of 0.02
 C35-N5
 1.414 with sigma of 0.02
 C35-Cu2
 3.03 with sigma of 0.02
 C35-C34
 2.404 with sigma of 0.02
 C30-N6
 1.34 with sigma of 0.02
 C30-Cu2
 2.989 with sigma of 0.02
 C33-N6
 1.377 with sigma of 0.02
 C33-Cu2
 2.759 with sigma of 0.02
 C33-C30
 2.217 with sigma of 0.02
 C23-N7
 1.373 with sigma of 0.02
 C23-Cu2
 2.771 with sigma of 0.02
 C26-N7
 1.343 with sigma of 0.02
 C26-Cu2
 3 with sigma of 0.02
 C26-C23
 2.216 with sigma of 0.02
 C21-N8
 1.432 with sigma of 0.02
 C21-Cu2
 3.182 with sigma of 0.02
 C22-N8
 1.312 with sigma of 0.02
 C22-Cu2
 2.771 with sigma of 0.02
 C22-C21
 2.36 with sigma of 0.02
3. Rigid body (RIGU) restrains
 All non-hydrogen atoms
 with sigma for 1-2 distances of 0.004 and sigma for 1-3 distances of 0.004
4.a Aromatic/amide H refined with riding coordinates:
 C1(H1), C3(H3), C4(H4), C10(H10), C11(H11), C13(H13), C15(H15), C20(H20),
 C22(H22), C24(H24), C25(H25), C31(H31), C32(H32), C34(H34), C37(H37), C42(H42)
4.b Idealised Me refined as rotating group:
 C7(H7A,H7B,H7C), C8(H8A,H8B,H8C), C17(H17A,H17B,H17C), C19(H19A,H19B,H19C),
 C28(H28A,H28B,H28C), C29(H29A,H29B,H29C), C39(H39A,H39B,H39C), C41(H41A,H41B,
 H41C)
;
_olex2_submission_special_instructions 'No special instructions were received'

loop_
_space_group_symop_operation_xyz
'x, y, z'
'-x, y, -z+1/2'
'x+1/2, y+1/2, z'
'-x+1/2, y+1/2, -z+1/2'
'-x, -y, -z'
'x, -y, z-1/2'
'-x+1/2, -y+1/2, -z'
'x+1/2, -y+1/2, z-1/2'

loop_
_atom_site_label
_atom_site_type_symbol
_atom_site_fract_x
_atom_site_fract_y
_atom_site_fract_z
_atom_site_U_iso_or_equiv
_atom_site_adp_type
_atom_site_occupancy
_atom_site_site_symmetry_order
_atom_site_calc_flag
_atom_site_refinement_flags_posn
_atom_site_refinement_flags_adp
_atom_site_refinement_flags_occupancy
_atom_site_disorder_assembly
_atom_site_disorder_group
Cu1 Cu 0.75664(14) 0.37046(12) 0.68164(5) 0.038(2) Uani 1 1 d D U . . .
Cu2 Cu 0.73993(14) 0.59420(12) 0.58310(5) 0.030(2) Uani 1 1 d D U . . .
N1 N 0.6967(6) 0.5246(7) 0.6798(3) 0.026(2) Uiso 1 1 d D U . . .
N2 N 0.7978(6) 0.5161(8) 0.7095(3) 0.032(3) Uiso 1 1 d D U . . .
N3 N 0.8188(6) 0.2564(7) 0.6941(3) 0.028(2) Uiso 1 1 d D U . . .
N4 N 0.7281(6) 0.1952(7) 0.6544(3) 0.024(2) Uiso 1 1 d D U . . .
N5 N 0.6732(6) 0.6902(8) 0.5999(3) 0.024(2) Uiso 1 1 d D U . . .
N6 N 0.7616(6) 0.7781(8) 0.5689(3) 0.035(3) Uiso 1 1 d D U . . .
N7 N 0.8128(6) 0.5427(8) 0.5700(3) 0.028(2) Uiso 1 1 d D U . . .
N8 N 0.7287(6) 0.3867(7) 0.5812(3) 0.026(2) Uiso 1 1 d D U . . .
C1 C 0.7190(8) 0.6365(9) 0.6972(4) 0.026(3) Uiso 1 1 d D U . . .
H1 H 0.6987 0.7169 0.6984 0.031 Uiso 1 1 calc R . . . .
C2 C 0.7715(8) 0.6389(9) 0.7137(4) 0.025(3) Uiso 1 1 d D U . . .
C3 C 0.8063(13) 0.7352(12) 0.7325(4) 0.032(3) Uiso 1 1 d . U . . .
H3 H 0.7981 0.8270 0.7387 0.038 Uiso 1 1 calc R . . . .
C4 C 0.8587(14) 0.6697(12) 0.7412(4) 0.038(3) Uiso 1 1 d . U . . .
H4 H 0.8905 0.7085 0.7538 0.045 Uiso 1 1 calc R . . . .
C5 C 0.8490(6) 0.5308(10) 0.7257(4) 0.027(3) Uiso 1 1 d D U . . .
C6 C 0.8938(14) 0.4193(12) 0.7231(4) 0.039(3) Uiso 1 1 d . U . . .
C7 C 0.9278(15) 0.4147(13) 0.7704(5) 0.044(3) Uiso 1 1 d . U . . .
H7A H 0.9450 0.5024 0.7758 0.053 Uiso 1 1 calc GR . . . .
H7B H 0.9548 0.3443 0.7683 0.053 Uiso 1 1 calc GR . . . .
H7C H 0.9050 0.3947 0.7968 0.053 Uiso 1 1 calc GR . . . .
C8 C 0.9287(16) 0.4509(15) 0.6788(5) 0.051(4) Uiso 1 1 d . U . . .
H8A H 0.9059 0.4843 0.6525 0.061 Uiso 1 1 calc GR . . . .
H8B H 0.9466 0.3682 0.6690 0.061 Uiso 1 1 calc GR . . . .
H8C H 0.9551 0.5197 0.6875 0.061 Uiso 1 1 calc GR . . . .
C9 C 0.8680(6) 0.2757(10) 0.7126(4) 0.024(2) Uiso 1 1 d D U . . .
C10 C 0.8955(13) 0.1467(11) 0.7179(4) 0.037(3) Uiso 1 1 d . U . . .
H10 H 0.9303 0.1307 0.7302 0.044 Uiso 1 1 calc R . . . .
C11 C 0.8579(12) 0.0504(11) 0.7004(4) 0.029(3) Uiso 1 1 d . U . . .
H11 H 0.8635 -0.0444 0.6994 0.035 Uiso 1 1 calc R . . . .
C12 C 0.8094(8) 0.1192(8) 0.6840(4) 0.025(3) Uiso 1 1 d D U . . .
C13 C 0.7612(8) 0.0910(9) 0.6613(3) 0.023(3) Uiso 1 1 d D U . . .
H13 H 0.7521 0.0022 0.6513 0.028 Uiso 1 1 calc R . . . .
C14 C 0.6821(7) 0.1968(9) 0.6235(3) 0.023(3) Uiso 1 1 d D U . . .
C15 C 0.6366(13) 0.1188(10) 0.6285(4) 0.025(3) Uiso 1 1 d . U . . .
H15 H 0.6363 0.0519 0.6525 0.030 Uiso 1 1 calc R . . . .
C16 C 0.5931(13) 0.1361(11) 0.5999(4) 0.030(3) Uiso 1 1 d . U . . .
C17 C 0.5427(17) 0.0454(15) 0.6034(5) 0.059(4) Uiso 1 1 d . U . . .
H17A H 0.5364 -0.0030 0.5734 0.071 Uiso 1 1 calc GR . . . .
H17B H 0.5121 0.1024 0.6097 0.071 Uiso 1 1 calc GR . . . .
H17C H 0.5481 -0.0199 0.6292 0.071 Uiso 1 1 calc GR . . . .
C18 C 0.5874(13) 0.2520(11) 0.5665(4) 0.030(3) Uiso 1 1 d . U . . .
C19 C 0.5385(16) 0.2793(15) 0.5385(5) 0.057(4) Uiso 1 1 d . U . . .
H19A H 0.5293 0.2001 0.5191 0.069 Uiso 1 1 calc GR . . . .
H19B H 0.5438 0.3574 0.5179 0.069 Uiso 1 1 calc GR . . . .
H19C H 0.5099 0.2986 0.5599 0.069 Uiso 1 1 calc GR . . . .
C20 C 0.6340(12) 0.3296(10) 0.5621(4) 0.025(3) Uiso 1 1 d . U . . .
H20 H 0.6331 0.4029 0.5404 0.030 Uiso 1 1 calc R . . . .
C21 C 0.6812(7) 0.3047(10) 0.5879(4) 0.026(3) Uiso 1 1 d D U . . .
C22 C 0.7747(7) 0.3256(9) 0.5725(3) 0.023(3) Uiso 1 1 d D U . . .
H22 H 0.7765 0.2298 0.5716 0.027 Uiso 1 1 calc R . . . .
C23 C 0.8199(8) 0.4027(9) 0.5647(4) 0.029(3) Uiso 1 1 d D U . . .
C24 C 0.8658(16) 0.3813(13) 0.5459(5) 0.045(4) Uiso 1 1 d . U . . .
H24 H 0.8783 0.2941 0.5380 0.054 Uiso 1 1 calc R . . . .
C25 C 0.8979(13) 0.5147(11) 0.5380(4) 0.038(3) Uiso 1 1 d . U . . .
H25 H 0.9324 0.5303 0.5273 0.046 Uiso 1 1 calc R . . . .
C26 C 0.8555(6) 0.6085(9) 0.5530(4) 0.024(3) Uiso 1 1 d D U . . .
C27 C 0.8598(12) 0.7654(10) 0.5575(4) 0.027(3) Uiso 1 1 d . U . . .
C28 C 0.8819(16) 0.7974(13) 0.6090(4) 0.046(4) Uiso 1 1 d . U . . .
H28A H 0.8562 0.7681 0.6320 0.055 Uiso 1 1 calc GR . . . .
H28B H 0.8878 0.8949 0.6122 0.055 Uiso 1 1 calc GR . . . .
H28C H 0.9153 0.7493 0.6148 0.055 Uiso 1 1 calc GR . . . .
C29 C 0.8987(16) 0.8251(13) 0.5198(5) 0.046(4) Uiso 1 1 d . U . . .
H29A H 0.9314 0.7719 0.5203 0.055 Uiso 1 1 calc GR . . . .
H29B H 0.9070 0.9193 0.5277 0.055 Uiso 1 1 calc GR . . . .
H29C H 0.8817 0.8209 0.4881 0.055 Uiso 1 1 calc GR . . . .
C30 C 0.8047(7) 0.8339(10) 0.5500(4) 0.029(3) Uiso 1 1 d D U . . .
C31 C 0.7843(14) 0.9698(12) 0.5317(4) 0.030(3) Uiso 1 1 d . U . . .
H31 H 0.8058 1.0336 0.5163 0.036 Uiso 1 1 calc R . . . .
C32 C 0.7347(15) 0.9896(12) 0.5394(4) 0.030(3) Uiso 1 1 d . U . . .
H32 H 0.7144 1.0678 0.5320 0.036 Uiso 1 1 calc R . . . .
C33 C 0.7171(7) 0.8660(10) 0.5617(4) 0.027(3) Uiso 1 1 d D U . . .
C34 C 0.6683(8) 0.8153(9) 0.5812(4) 0.029(3) Uiso 1 1 d D U . . .
H34 H 0.6363 0.8654 0.5808 0.035 Uiso 1 1 calc R . . . .
C35 C 0.6286(7) 0.6260(10) 0.6232(4) 0.028(3) Uiso 1 1 d D U . . .
C36 C 0.6433(6) 0.5345(9) 0.6602(4) 0.022(2) Uiso 1 1 d D U . . .
C37 C 0.5997(14) 0.4551(11) 0.6783(4) 0.028(3) Uiso 1 1 d . U . . .
H37 H 0.6077 0.3898 0.7021 0.033 Uiso 1 1 calc R . . . .
C38 C 0.5462(13) 0.4694(11) 0.6627(4) 0.029(3) Uiso 1 1 d . U . . .
C39 C 0.5046(15) 0.3737(14) 0.6817(5) 0.048(4) Uiso 1 1 d . U . . .
H39A H 0.4926 0.3115 0.6565 0.057 Uiso 1 1 calc GR . . . .
H39B H 0.4744 0.4263 0.6924 0.057 Uiso 1 1 calc GR . . . .
H39C H 0.5200 0.3221 0.7084 0.057 Uiso 1 1 calc GR . . . .
C40 C 0.5344(13) 0.5701(11) 0.6285(4) 0.030(3) Uiso 1 1 d . U . . .
C41 C 0.4779(16) 0.5940(12) 0.6095(5) 0.043(3) Uiso 1 1 d . U . . .
H41A H 0.4654 0.5143 0.5919 0.051 Uiso 1 1 calc GR . . . .
H41B H 0.4771 0.6728 0.5885 0.051 Uiso 1 1 calc GR . . . .
H41C H 0.4549 0.6104 0.6361 0.051 Uiso 1 1 calc GR . . . .
C42 C 0.5775(12) 0.6444(10) 0.6087(4) 0.022(2) Uiso 1 1 d . U . . .
H42 H 0.5697 0.7088 0.5845 0.026 Uiso 1 1 calc R . . . .

loop_
_atom_site_aniso_label
_atom_site_aniso_U_11
_atom_site_aniso_U_22
_atom_site_aniso_U_33
_atom_site_aniso_U_23
_atom_site_aniso_U_13
_atom_site_aniso_U_12
Cu1 0.060(7) 0.0194(8) 0.0342(8) -0.0042(5) 0.0014(12) 0.0008(10)
Cu2 0.034(7) 0.0201(8) 0.0371(9) 0.0018(5) 0.0103(13) -0.0039(9)

loop_
_atom_type_symbol
_atom_type_description
_atom_type_scat_dispersion_real
_atom_type_scat_dispersion_imag
_atom_type_scat_source
C C 0.0009 0.0007 'International Tables Vol C Tables 4.2.6.8 and 6.1.1.4'
H H 0.0000 0.0000 'International Tables Vol C Tables 4.2.6.8 and 6.1.1.4'
Cu Cu 0.3009 0.6654 'International Tables Vol C Tables 4.2.6.8 and 6.1.1.4'
N N 0.0021 0.0015 'International Tables Vol C Tables 4.2.6.8 and 6.1.1.4'

loop_
_geom_angle_atom_site_label_1
_geom_angle_atom_site_label_2
_geom_angle_atom_site_label_3
_geom_angle
_geom_angle_site_symmetry_1
_geom_angle_site_symmetry_3
_geom_angle_publ_flag
N2 Cu1 N1 81.4(4) . . ?
N2 Cu1 N3 86.5(5) . . ?
N2 Cu1 N4 167.7(6) . . ?
N3 Cu1 N1 167.2(4) . . ?
N3 Cu1 N4 81.2(4) . . ?
N4 Cu1 N1 110.9(5) . . ?
N5 Cu2 N8 111.0(5) . . ?
N6 Cu2 N5 81.5(4) . . ?
N6 Cu2 N7 86.0(5) . . ?
N6 Cu2 N8 163.8(4) . . ?
N7 Cu2 N5 166.2(4) . . ?
N7 Cu2 N8 82.3(4) . . ?
C1 N1 Cu1 106.9(10) . . ?
C1 N1 C36 117.7(10) . . ?
C36 N1 Cu1 134.9(6) . . ?
C2 N2 Cu1 115.6(10) . . ?
C5 N2 Cu1 135.1(8) . . ?
C5 N2 C2 109.3(9) . . ?
C9 N3 Cu1 135.6(7) . . ?
C9 N3 C12 111.2(11) . . ?
C12 N3 Cu1 113.1(11) . . ?
C13 N4 Cu1 113.0(9) . . ?
C13 N4 C14 126.2(8) . . ?
C14 N4 Cu1 119.7(6) . . ?
C34 N5 Cu2 114.1(10) . . ?
C34 N5 C35 120.7(13) . . ?
C35 N5 Cu2 124.5(7) . . ?
C30 N6 Cu2 134.6(9) . . ?
C30 N6 C33 109.7(8) . . ?
C33 N6 Cu2 111.8(9) . . ?
C23 N7 Cu2 113.6(11) . . ?
C26 N7 Cu2 134.8(7) . . ?
C26 N7 C23 109.1(12) . . ?
C21 N8 Cu2 130.9(8) . . ?
C22 N8 Cu2 109.5(8) . . ?
C22 N8 C21 119.6(8) . . ?
N1 C1 H1 119.1 . . ?
N1 C1 C2 121.7(12) . . ?
C2 C1 H1 119.1 . . ?
C1 C2 N2 114.3(11) . . ?
C3 C2 N2 109.3(17) . . ?
C3 C2 C1 136.4(14) . . ?
C2 C3 H3 125.9 . . ?
C2 C3 C4 108.3(13) . . ?
C4 C3 H3 125.9 . . ?
C3 C4 H4 128.6 . . ?
C5 C4 C3 103(2) . . ?
C5 C4 H4 128.6 . . ?
N2 C5 C4 110.3(16) . . ?
N2 C5 C6 125.6(11) . . ?
C4 C5 C6 123.8(19) . . ?
C5 C6 C8 108.5(12) . . ?
C5 C6 C9 110(2) . . ?
C7 C6 C5 110.7(12) . . ?
C7 C6 C8 112(3) . . ?
C7 C6 C9 110.1(10) . . ?
C9 C6 C8 105.4(11) . . ?
C6 C7 H7A 109.5 . . ?
C6 C7 H7B 109.5 . . ?
C6 C7 H7C 109.5 . . ?
H7A C7 H7B 109.5 . . ?
H7A C7 H7C 109.5 . . ?
H7B C7 H7C 109.5 . . ?
C6 C8 H8A 109.5 . . ?
C6 C8 H8B 109.5 . . ?
C6 C8 H8C 109.5 . . ?
H8A C8 H8B 109.5 . . ?
H8A C8 H8C 109.5 . . ?
H8B C8 H8C 109.5 . . ?
N3 C9 C6 124.6(14) . . ?
N3 C9 C10 110.3(13) . . ?
C10 C9 C6 125.0(18) . . ?
C9 C10 H10 128.1 . . ?
C11 C10 C9 104(2) . . ?
C11 C10 H10 128.1 . . ?
C10 C11 H11 125.0 . . ?
C10 C11 C12 110.0(12) . . ?
C12 C11 H11 125.0 . . ?
N3 C12 C11 104.6(14) . . ?
C13 C12 N3 115.3(12) . . ?
C13 C12 C11 140.1(10) . . ?
N4 C13 C12 116.7(9) . . ?
N4 C13 H13 121.7 . . ?
C12 C13 H13 121.7 . . ?
N4 C14 C21 114.7(12) . . ?
C15 C14 N4 126.0(10) . . ?
C15 C14 C21 118.6(14) . . ?
C14 C15 H15 119.1 . . ?
C16 C15 C14 121.8(11) . . ?
C16 C15 H15 119.1 . . ?
C15 C16 C17 122.6(14) . . ?
C15 C16 C18 122(2) . . ?
C18 C16 C17 115(2) . . ?
C16 C17 H17A 109.5 . . ?
C16 C17 H17B 109.5 . . ?
C16 C17 H17C 109.5 . . ?
H17A C17 H17B 109.5 . . ?
H17A C17 H17C 109.5 . . ?
H17B C17 H17C 109.5 . . ?
C19 C18 C16 123(2) . . ?
C20 C18 C16 114(2) . . ?
C20 C18 C19 122.8(14) . . ?
C18 C19 H19A 109.5 . . ?
C18 C19 H19B 109.5 . . ?
C18 C19 H19C 109.5 . . ?
H19A C19 H19B 109.5 . . ?
H19A C19 H19C 109.5 . . ?
H19B C19 H19C 109.5 . . ?
C18 C20 H20 118.1 . . ?
C21 C20 C18 123.8(11) . . ?
C21 C20 H20 118.1 . . ?
C14 C21 N8 119.9(13) . . ?
C20 C21 N8 121.6(11) . . ?
C20 C21 C14 118.5(14) . . ?
N8 C22 H22 119.9 . . ?
N8 C22 C23 120.1(9) . . ?
C23 C22 H22 119.9 . . ?
C22 C23 N7 114.3(15) . . ?
C24 C23 N7 108.7(14) . . ?
C24 C23 C22 135.8(12) . . ?
C23 C24 H24 123.5 . . ?
C23 C24 C25 113.1(15) . . ?
C25 C24 H24 123.5 . . ?
C24 C25 H25 132.1 . . ?
C26 C25 C24 96(2) . . ?
C26 C25 H25 132.1 . . ?
N7 C26 C25 113.0(11) . . ?
N7 C26 C27 120.0(14) . . ?
C25 C26 C27 126.4(16) . . ?
C26 C27 C28 107.3(10) . . ?
C26 C27 C29 111.0(12) . . ?
C28 C27 C29 110(2) . . ?
C30 C27 C26 111.2(18) . . ?
C30 C27 C28 109.0(17) . . ?
C30 C27 C29 108.6(14) . . ?
C27 C28 H28A 109.5 . . ?
C27 C28 H28B 109.5 . . ?
C27 C28 H28C 109.5 . . ?
H28A C28 H28B 109.5 . . ?
H28A C28 H28C 109.5 . . ?
H28B C28 H28C 109.5 . . ?
C27 C29 H29A 109.5 . . ?
C27 C29 H29B 109.5 . . ?
C27 C29 H29C 109.5 . . ?
H29A C29 H29B 109.5 . . ?
H29A C29 H29C 109.5 . . ?
H29B C29 H29C 109.5 . . ?
N6 C30 C27 120.0(10) . . ?
N6 C30 C31 103.1(16) . . ?
C31 C30 C27 136.1(18) . . ?
C30 C31 H31 123.4 . . ?
C32 C31 C30 113.3(18) . . ?
C32 C31 H31 123.4 . . ?
C31 C32 H32 127.5 . . ?
C31 C32 C33 105.0(17) . . ?
C33 C32 H32 127.5 . . ?
N6 C33 C32 108.7(18) . . ?
N6 C33 C34 114.2(9) . . ?
C32 C33 C34 136.8(18) . . ?
N5 C34 C33 113.3(15) . . ?
N5 C34 H34 123.4 . . ?
C33 C34 H34 123.4 . . ?
C36 C35 N5 114.8(13) . . ?
C42 C35 N5 123.2(12) . . ?
C42 C35 C36 121.9(13) . . ?
N1 C36 C37 122.4(11) . . ?
C35 C36 N1 122.7(12) . . ?
C35 C36 C37 114.8(15) . . ?
C36 C37 H37 117.9 . . ?
C38 C37 C36 124.2(12) . . ?
C38 C37 H37 117.9 . . ?
C37 C38 C39 119.5(15) . . ?
C40 C38 C37 117(2) . . ?
C40 C38 C39 123(3) . . ?
C38 C39 H39A 109.5 . . ?
C38 C39 H39B 109.5 . . ?
C38 C39 H39C 109.5 . . ?
H39A C39 H39B 109.5 . . ?
H39A C39 H39C 109.5 . . ?
H39B C39 H39C 109.5 . . ?
C38 C40 C41 121(3) . . ?
C38 C40 C42 119(3) . . ?
C42 C40 C41 119.9(13) . . ?
C40 C41 H41A 109.5 . . ?
C40 C41 H41B 109.5 . . ?
C40 C41 H41C 109.5 . . ?
H41A C41 H41B 109.5 . . ?
H41A C41 H41C 109.5 . . ?
H41B C41 H41C 109.5 . . ?
C35 C42 C40 122.9(12) . . ?
C35 C42 H42 118.6 . . ?
C40 C42 H42 118.6 . . ?

loop_
_geom_bond_atom_site_label_1
_geom_bond_atom_site_label_2
_geom_bond_distance
_geom_bond_site_symmetry_2
_geom_bond_publ_flag
Cu1 N1 2.108(11) . ?
Cu1 N2 1.891(11) . ?
Cu1 N3 1.918(12) . ?
Cu1 N4 1.980(8) . ?
Cu2 N5 1.969(12) . ?
Cu2 N6 1.907(9) . ?
Cu2 N7 1.923(14) . ?
Cu2 N8 2.031(7) . ?
N1 C1 1.303(12) . ?
N1 C36 1.417(15) . ?
N2 C2 1.366(13) . ?
N2 C5 1.339(15) . ?
N3 C9 1.321(15) . ?
N3 C12 1.377(11) . ?
N4 C13 1.312(14) . ?
N4 C14 1.400(14) . ?
N5 C34 1.323(10) . ?
N5 C35 1.441(14) . ?
N6 C30 1.324(14) . ?
N6 C33 1.403(15) . ?
N7 C23 1.378(11) . ?
N7 C26 1.336(14) . ?
N8 C21 1.440(14) . ?
N8 C22 1.315(15) . ?
C1 H1 0.9300 . ?
C1 C2 1.36(3) . ?
C2 C3 1.36(3) . ?
C3 H3 0.9300 . ?
C3 C4 1.46(5) . ?
C4 H4 0.9300 . ?
C4 C5 1.432(17) . ?
C5 C6 1.55(3) . ?
C6 C7 1.53(3) . ?
C6 C8 1.56(3) . ?
C6 C9 1.56(2) . ?
C7 H7A 0.9600 . ?
C7 H7B 0.9600 . ?
C7 H7C 0.9600 . ?
C8 H8A 0.9600 . ?
C8 H8B 0.9600 . ?
C8 H8C 0.9600 . ?
C9 C10 1.43(2) . ?
C10 H10 0.9300 . ?
C10 C11 1.39(3) . ?
C11 H11 0.9300 . ?
C11 C12 1.44(3) . ?
C12 C13 1.36(3) . ?
C13 H13 0.9300 . ?
C14 C15 1.37(3) . ?
C14 C21 1.436(13) . ?
C15 H15 0.9300 . ?
C15 C16 1.32(4) . ?
C16 C17 1.54(4) . ?
C16 C18 1.459(16) . ?
C17 H17A 0.9600 . ?
C17 H17B 0.9600 . ?
C17 H17C 0.9600 . ?
C18 C19 1.44(4) . ?
C18 C20 1.39(4) . ?
C19 H19A 0.9600 . ?
C19 H19B 0.9600 . ?
C19 H19C 0.9600 . ?
C20 H20 0.9300 . ?
C20 C21 1.37(3) . ?
C22 H22 0.9300 . ?
C22 C23 1.37(2) . ?
C23 C24 1.28(4) . ?
C24 H24 0.9300 . ?
C24 C25 1.54(3) . ?
C25 H25 0.9300 . ?
C25 C26 1.46(3) . ?
C26 C27 1.530(13) . ?
C27 C28 1.54(2) . ?
C27 C29 1.56(3) . ?
C27 C30 1.53(3) . ?
C28 H28A 0.9600 . ?
C28 H28B 0.9600 . ?
C28 H28C 0.9600 . ?
C29 H29A 0.9600 . ?
C29 H29B 0.9600 . ?
C29 H29C 0.9600 . ?
C30 C31 1.49(2) . ?
C31 H31 0.9300 . ?
C31 C32 1.27(5) . ?
C32 H32 0.9300 . ?
C32 C33 1.424(19) . ?
C33 C34 1.43(2) . ?
C34 H34 0.9300 . ?
C35 C36 1.392(16) . ?
C35 C42 1.33(3) . ?
C36 C37 1.43(3) . ?
C37 H37 0.9300 . ?
C37 C38 1.39(4) . ?
C38 C39 1.50(4) . ?
C38 C40 1.383(19) . ?
C39 H39A 0.9600 . ?
C39 H39B 0.9600 . ?
C39 H39C 0.9600 . ?
C40 C41 1.50(5) . ?
C40 C42 1.42(4) . ?
C41 H41A 0.9600 . ?
C41 H41B 0.9600 . ?
C41 H41C 0.9600 . ?
C42 H42 0.9300 . ?
